data_4314397
loop_
_publ_author_name
'Wai-Lun Man'
'William W. Y. Lam'
'Hoi-Ki Kwong'
'Shie-Ming Peng'
'Wing-Tak Wong'
'Tai-Chu Lau'

_publ_contact_author_address
;
Department of Biology and Chemistry
City University of Hong Kong
Tat Chee Road,
Kowloon Tong, 
Hong Kong.
;
_publ_contact_author_email BHTCLAU@cityu.edu.hk
_publ_contact_author_fax (852)27887406
_publ_contact_author_name 'Prof. T.C. Lau'
_publ_contact_author_phone (852)27887811
_publ_section_title
;
 Reaction of a (Salen)ruthenium(VI) Nitrido Complex with Thiols. C-H Bond
 Activation by (Salen)ruthenium(IV) Sulfilamido Species
;
_journal_name_full 'Inorganic Chemistry'
_journal_page_first 73
_journal_page_last 81
_journal_paper_doi 10.1021/ic901374f
_journal_volume 49
_journal_year 2010
_chemical_formula_sum 'C24 H29 F6 N5 O2 P Ru'
_chemical_formula_weight 665.56
_chemical_name_systematic
; 
 ? 
;
_space_group_IT_number 2
_symmetry_cell_setting triclinic
_symmetry_space_group_name_Hall '-P 1'
_symmetry_space_group_name_H-M 'P -1'
_atom_sites_solution_hydrogens geom
_atom_sites_solution_primary direct
_atom_sites_solution_secondary difmap
_audit_creation_method SHELXL-97
_cell_angle_alpha 92.783(1)
_cell_angle_beta 90.788(1)
_cell_angle_gamma 104.8580(1)
_cell_formula_units_Z 2
_cell_length_a 10.2410(6)
_cell_length_b 10.2840(6)
_cell_length_c 13.1374(7)
_cell_measurement_reflns_used 6032
_cell_measurement_temperature 295(2)
_cell_measurement_theta_max 27.40
_cell_measurement_theta_min 2.50
_cell_volume 1335.28(13)
_computing_cell_refinement 'Bruker SAINT'
_computing_data_collection 'Bruker SMART'
_computing_data_reduction 'Bruker SAINT'
_computing_molecular_graphics 'Bruker SHELXTL'
_computing_publication_material 'Bruker SHELXTL'
_computing_structure_refinement 'SHELXL-97 (Sheldrick, 1997)'
_computing_structure_solution 'SHELXS-97 (Sheldrick, 1990)'
_diffrn_ambient_temperature 295(2)
_diffrn_measured_fraction_theta_full 0.996
_diffrn_measured_fraction_theta_max 0.996
_diffrn_measurement_device_type 'BRUKER SMART APEXCCD area detector'
_diffrn_measurement_method 'omega scans'
_diffrn_radiation_monochromator graphite
_diffrn_radiation_source 'fine-focus sealed tube'
_diffrn_radiation_type MoK\a
_diffrn_radiation_wavelength 0.71073
_diffrn_reflns_av_R_equivalents 0.0278
_diffrn_reflns_av_sigmaI/netI 0.0373
_diffrn_reflns_limit_h_max 13
_diffrn_reflns_limit_h_min -13
_diffrn_reflns_limit_k_max 13
_diffrn_reflns_limit_k_min -13
_diffrn_reflns_limit_l_max 17
_diffrn_reflns_limit_l_min -17
_diffrn_reflns_number 14410
_diffrn_reflns_theta_full 27.50
_diffrn_reflns_theta_max 27.50
_diffrn_reflns_theta_min 1.55
_exptl_absorpt_coefficient_mu 0.721
_exptl_absorpt_correction_T_max 0.8692
_exptl_absorpt_correction_T_min 0.8574
_exptl_absorpt_correction_type multi-scan
_exptl_crystal_colour deep-blue
_exptl_crystal_density_diffrn 1.655
_exptl_crystal_density_meas ?
_exptl_crystal_density_method 'not measured'
_exptl_crystal_description block
_exptl_crystal_F_000 674
_exptl_crystal_size_max 0.22
_exptl_crystal_size_mid 0.20
_exptl_crystal_size_min 0.20
_refine_diff_density_max 1.148
_refine_diff_density_min -0.932
_refine_diff_density_rms 0.118
_refine_ls_extinction_method none
_refine_ls_goodness_of_fit_ref 1.181
_refine_ls_hydrogen_treatment mixed
_refine_ls_matrix_type full
_refine_ls_number_parameters 363
_refine_ls_number_reflns 6111
_refine_ls_number_restraints 0
_refine_ls_restrained_S_all 1.181
_refine_ls_R_factor_all 0.0532
_refine_ls_R_factor_gt 0.0496
_refine_ls_shift/su_max 0.002
_refine_ls_shift/su_mean 0.000
_refine_ls_structure_factor_coef Fsqd
_refine_ls_weighting_details 'calc w=1/[\s^2^(Fo^2^)+(0.0652P)^2^+0.8798P] where P=(Fo^2^+2Fc^2^)/3'
_refine_ls_weighting_scheme calc
_refine_ls_wR_factor_gt 0.1284
_refine_ls_wR_factor_ref 0.1307
_reflns_number_gt 5758
_reflns_number_total 6111
_reflns_threshold_expression >2sigma(I)
_cod_data_source_file ic901374f_si_002.cif
_cod_data_source_block 4
_cod_depositor_comments
;
The following automatic conversions were performed:

'_symmetry_cell_setting' value 'Triclinic' changed to 'triclinic'
according to the built-in table from CIF Core dictionary named
'cif_core.dic' version 2.4.1 from 2010-06-29.

Automatic conversion script
Id: cif_fix_values 1646 2011-03-28 12:23:43Z adriana 

The following automatic conversions were performed:

'_exptl_crystal_density_meas' value 'not_measured' was changed to '?'
- the value is perceived as not measured.

Automatic conversion script
Id: cif_fix_values 3008 2015-01-20 13:52:24Z robertas 
;
_cod_database_code 4314397

loop_
_symmetry_equiv_pos_as_xyz
'x, y, z'
'-x, -y, -z'

loop_
_atom_site_label
_atom_site_type_symbol
_atom_site_fract_x
_atom_site_fract_y
_atom_site_fract_z
_atom_site_U_iso_or_equiv
_atom_site_adp_type
_atom_site_occupancy
_atom_site_symmetry_multiplicity
_atom_site_calc_flag
_atom_site_refinement_flags
_atom_site_disorder_assembly
_atom_site_disorder_group
Ru Ru 0.90232(3) 0.81304(3) 0.618733(19) 0.03005(11) Uani 1 1 d . . .
O1 O 1.0993(3) 0.8590(3) 0.5849(2) 0.0426(6) Uani 1 1 d . . .
O2 O 0.8484(3) 0.8088(3) 0.47083(19) 0.0435(6) Uani 1 1 d . . .
N1 N 0.9415(3) 0.8210(3) 0.7667(2) 0.0402(7) Uani 1 1 d . . .
N2 N 0.7122(3) 0.7650(3) 0.6623(2) 0.0404(7) Uani 1 1 d . . .
N3 N 0.9166(4) 1.0190(4) 0.6251(3) 0.0467(8) Uani 1 1 d . . .
H3A H 0.894(6) 1.049(6) 0.676(4) 0.070 Uiso 1 1 d . . .
H3B H 0.855(6) 1.018(6) 0.589(4) 0.070 Uiso 1 1 d . . .
H3C H 1.001(6) 1.065(6) 0.625(4) 0.070 Uiso 1 1 d . . .
N4 N 0.8917(3) 0.6092(3) 0.6070(3) 0.0423(7) Uani 1 1 d . . .
C1 C 1.1991(4) 0.9043(4) 0.6520(3) 0.0396(8) Uani 1 1 d . . .
C2 C 1.3309(4) 0.9436(4) 0.6149(3) 0.0477(9) Uani 1 1 d . . .
H2A H 1.3437 0.9365 0.5451 0.057 Uiso 1 1 calc R . .
C3 C 1.4407(4) 0.9921(5) 0.6793(4) 0.0576(11) Uani 1 1 d . . .
H3D H 1.5266 1.0184 0.6527 0.069 Uiso 1 1 calc R . .
C4 C 1.4252(5) 1.0024(5) 0.7844(4) 0.0626(12) Uani 1 1 d . . .
H4A H 1.4999 1.0367 0.8277 0.075 Uiso 1 1 calc R . .
C5 C 1.3006(5) 0.9621(5) 0.8225(4) 0.0558(11) Uani 1 1 d . . .
H5A H 1.2913 0.9672 0.8928 0.067 Uiso 1 1 calc R . .
C6 C 1.1836(4) 0.9123(4) 0.7596(3) 0.0420(8) Uani 1 1 d . . .
C7 C 1.0594(4) 0.8673(4) 0.8108(3) 0.0451(9) Uani 1 1 d . . .
H7A H 1.0634 0.8716 0.8817 0.054 Uiso 1 1 calc R . .
C8 C 0.8203(4) 0.7584(6) 0.8246(3) 0.0564(11) Uani 1 1 d . . .
H8A H 0.8072 0.6609 0.8136 0.068 Uiso 1 1 calc R . .
C9 C 0.8270(5) 0.7853(6) 0.9378(3) 0.0604(12) Uani 1 1 d . . .
H9A H 0.8486 0.8817 0.9534 0.073 Uiso 1 1 calc R . .
H9B H 0.8984 0.7512 0.9670 0.073 Uiso 1 1 calc R . .
C10 C 0.6949(6) 0.7192(8) 0.9848(4) 0.088(2) Uani 1 1 d . . .
H10A H 0.6855 0.6229 0.9836 0.105 Uiso 1 1 calc R . .
H10B H 0.6981 0.7515 1.0556 0.105 Uiso 1 1 calc R . .
C11 C 0.5763(6) 0.7425(8) 0.9355(4) 0.091(2) Uani 1 1 d . . .
H11A H 0.5752 0.8357 0.9495 0.109 Uiso 1 1 calc R . .
H11B H 0.4963 0.6862 0.9648 0.109 Uiso 1 1 calc R . .
C12 C 0.5694(5) 0.7130(5) 0.8199(3) 0.0561(11) Uani 1 1 d . . .
H12A H 0.5553 0.6171 0.8047 0.067 Uiso 1 1 calc R . .
H12B H 0.4941 0.7406 0.7902 0.067 Uiso 1 1 calc R . .
C13 C 0.7005(5) 0.7893(5) 0.7745(3) 0.0536(10) Uani 1 1 d . . .
H13A H 0.7084 0.8857 0.7875 0.064 Uiso 1 1 calc R . .
C14 C 0.6078(4) 0.7208(4) 0.6019(3) 0.0440(9) Uani 1 1 d . . .
H14A H 0.5238 0.6953 0.6317 0.053 Uiso 1 1 calc R . .
C15 C 0.6106(4) 0.7078(4) 0.4932(3) 0.0405(8) Uani 1 1 d . . .
C16 C 0.4845(5) 0.6512(5) 0.4419(3) 0.0539(10) Uani 1 1 d . . .
H16A H 0.4077 0.6230 0.4802 0.065 Uiso 1 1 calc R . .
C17 C 0.4723(5) 0.6368(5) 0.3384(4) 0.0590(12) Uani 1 1 d . . .
H17A H 0.3884 0.5992 0.3066 0.071 Uiso 1 1 calc R . .
C18 C 0.5864(5) 0.6788(5) 0.2810(3) 0.0531(10) Uani 1 1 d . . .
H18A H 0.5784 0.6691 0.2102 0.064 Uiso 1 1 calc R . .
C19 C 0.7101(4) 0.7341(4) 0.3262(3) 0.0450(9) Uani 1 1 d . . .
H19A H 0.7850 0.7613 0.2858 0.054 Uiso 1 1 calc R . .
C20 C 0.7263(4) 0.7508(4) 0.4332(3) 0.0375(8) Uani 1 1 d . . .
C21 C 0.8873(5) 0.5018(4) 0.5973(3) 0.0469(9) Uani 1 1 d . . .
C22 C 0.8832(6) 0.3593(4) 0.5849(4) 0.0626(13) Uani 1 1 d . . .
H22A H 0.9691 0.3463 0.6051 0.094 Uiso 1 1 calc R . .
H22B H 0.8635 0.3292 0.5147 0.094 Uiso 1 1 calc R . .
H22C H 0.8141 0.3087 0.6266 0.094 Uiso 1 1 calc R . .
P1 P 0.82922(14) 0.24842(15) 0.87248(9) 0.0619(3) Uani 1 1 d . . .
F1 F 0.7505(3) 0.1639(4) 0.7751(2) 0.0819(10) Uani 1 1 d . . .
F2 F 0.9122(5) 0.3303(5) 0.9669(3) 0.1124(14) Uani 1 1 d . . .
F3 F 0.9635(4) 0.2409(6) 0.8216(4) 0.134(2) Uani 1 1 d . . .
F4 F 0.8366(6) 0.3821(4) 0.8187(4) 0.1343(19) Uani 1 1 d . . .
F5 F 0.6961(5) 0.2577(8) 0.9196(4) 0.194(3) Uani 1 1 d . . .
F6 F 0.8242(9) 0.1178(5) 0.9244(4) 0.200(4) Uani 1 1 d . . .
N5 N 0.7653(7) 0.4170(6) 1.3556(5) 0.0930(16) Uani 1 1 d . . .
C23 C 0.7856(6) 0.4276(5) 1.2735(5) 0.0665(13) Uani 1 1 d . . .
C24 C 0.8094(8) 0.4451(8) 1.1673(5) 0.096(2) Uani 1 1 d . . .
H24A H 0.9034 0.4546 1.1547 0.144 Uiso 1 1 calc R . .
H24B H 0.7846 0.5245 1.1477 0.144 Uiso 1 1 calc R . .
H24C H 0.7560 0.3681 1.1282 0.144 Uiso 1 1 calc R . .

loop_
_atom_site_aniso_label
_atom_site_aniso_U_11
_atom_site_aniso_U_22
_atom_site_aniso_U_33
_atom_site_aniso_U_23
_atom_site_aniso_U_13
_atom_site_aniso_U_12
Ru 0.03300(16) 0.02888(15) 0.02826(15) 0.00370(10) 0.00715(10) 0.00718(11)
O1 0.0387(14) 0.0474(15) 0.0400(14) 0.0010(11) 0.0078(11) 0.0078(12)
O2 0.0414(14) 0.0505(16) 0.0334(13) 0.0067(11) 0.0076(11) 0.0014(12)
N1 0.0393(17) 0.0458(18) 0.0350(15) 0.0050(13) 0.0071(13) 0.0091(14)
N2 0.0375(16) 0.0492(18) 0.0333(15) 0.0067(13) 0.0080(13) 0.0078(14)
N3 0.058(2) 0.0370(18) 0.047(2) 0.0063(15) 0.0161(17) 0.0130(16)
N4 0.0462(18) 0.0341(17) 0.0458(18) 0.0016(13) 0.0152(14) 0.0083(14)
C1 0.0396(19) 0.0322(17) 0.048(2) 0.0040(15) 0.0031(16) 0.0109(15)
C2 0.039(2) 0.044(2) 0.058(2) 0.0036(18) 0.0113(18) 0.0080(17)
C3 0.037(2) 0.057(3) 0.077(3) 0.007(2) 0.005(2) 0.0075(19)
C4 0.043(2) 0.065(3) 0.073(3) 0.006(2) -0.012(2) 0.003(2)
C5 0.052(3) 0.061(3) 0.050(2) 0.005(2) -0.009(2) 0.005(2)
C6 0.040(2) 0.041(2) 0.043(2) 0.0044(16) 0.0012(16) 0.0066(16)
C7 0.047(2) 0.051(2) 0.0363(19) 0.0050(16) -0.0004(16) 0.0096(18)
C8 0.044(2) 0.083(3) 0.038(2) 0.012(2) 0.0108(18) 0.008(2)
C9 0.058(3) 0.090(4) 0.0309(19) 0.013(2) 0.0058(18) 0.013(3)
C10 0.071(4) 0.148(6) 0.038(2) 0.022(3) 0.018(2) 0.012(4)
C11 0.060(3) 0.158(7) 0.049(3) 0.013(3) 0.022(3) 0.014(4)
C12 0.042(2) 0.078(3) 0.043(2) 0.009(2) 0.0156(18) 0.005(2)
C13 0.048(2) 0.071(3) 0.041(2) 0.005(2) 0.0081(18) 0.012(2)
C14 0.0377(19) 0.054(2) 0.0400(19) 0.0105(17) 0.0089(16) 0.0091(17)
C15 0.042(2) 0.041(2) 0.0371(18) 0.0037(15) 0.0018(15) 0.0078(16)
C16 0.042(2) 0.069(3) 0.048(2) 0.002(2) 0.0038(18) 0.008(2)
C17 0.048(2) 0.074(3) 0.049(2) -0.003(2) -0.008(2) 0.008(2)
C18 0.064(3) 0.059(3) 0.0354(19) -0.0037(18) -0.0011(19) 0.016(2)
C19 0.054(2) 0.043(2) 0.0376(19) 0.0012(16) 0.0039(17) 0.0119(18)
C20 0.044(2) 0.0332(17) 0.0365(18) 0.0040(14) 0.0036(15) 0.0109(15)
C21 0.055(2) 0.046(2) 0.039(2) 0.0053(16) 0.0128(17) 0.0105(19)
C22 0.092(4) 0.040(2) 0.060(3) 0.007(2) 0.024(3) 0.023(2)
P1 0.0651(8) 0.0763(9) 0.0418(6) -0.0016(6) 0.0023(5) 0.0144(7)
F1 0.070(2) 0.099(2) 0.0611(18) -0.0144(17) 0.0009(15) -0.0028(17)
F2 0.129(3) 0.142(4) 0.066(2) -0.036(2) -0.031(2) 0.042(3)
F3 0.076(3) 0.208(5) 0.118(3) -0.066(4) -0.005(2) 0.048(3)
F4 0.215(6) 0.083(3) 0.106(3) 0.001(2) -0.049(3) 0.043(3)
F5 0.088(3) 0.322(9) 0.140(4) -0.098(5) 0.042(3) 0.013(4)
F6 0.376(11) 0.100(4) 0.102(4) 0.037(3) -0.046(5) 0.019(5)
N5 0.114(5) 0.089(4) 0.086(4) 0.017(3) 0.007(3) 0.042(3)
C23 0.066(3) 0.058(3) 0.079(4) 0.007(3) 0.004(3) 0.021(2)
C24 0.096(5) 0.100(5) 0.084(4) 0.005(4) 0.023(4) 0.009(4)

loop_
_atom_type_symbol
_atom_type_description
_atom_type_scat_dispersion_real
_atom_type_scat_dispersion_imag
_atom_type_scat_source
C C 0.0033 0.0016 'International Tables Vol C Tables 4.2.6.8 and 6.1.1.4'
H H 0.0000 0.0000 'International Tables Vol C Tables 4.2.6.8 and 6.1.1.4'
N N 0.0061 0.0033 'International Tables Vol C Tables 4.2.6.8 and 6.1.1.4'
O O 0.0106 0.0060 'International Tables Vol C Tables 4.2.6.8 and 6.1.1.4'
F F 0.0171 0.0103 'International Tables Vol C Tables 4.2.6.8 and 6.1.1.4'
P P 0.1023 0.0942 'International Tables Vol C Tables 4.2.6.8 and 6.1.1.4'
Ru Ru -1.2594 0.8363 'International Tables Vol C Tables 4.2.6.8 and 6.1.1.4'

loop_
_geom_angle_atom_site_label_1
_geom_angle_atom_site_label_2
_geom_angle_atom_site_label_3
_geom_angle
_geom_angle_site_symmetry_1
_geom_angle_site_symmetry_3
_geom_angle_publ_flag
N1 Ru N2 83.01(13) . . ?
N1 Ru O2 175.35(11) . . ?
N2 Ru O2 92.88(12) . . ?
N1 Ru O1 92.91(12) . . ?
N2 Ru O1 175.79(11) . . ?
O2 Ru O1 91.24(11) . . ?
N1 Ru N4 91.35(13) . . ?
N2 Ru N4 87.90(13) . . ?
O2 Ru N4 90.67(13) . . ?
O1 Ru N4 91.16(12) . . ?
N1 Ru N3 90.42(15) . . ?
N2 Ru N3 93.65(15) . . ?
O2 Ru N3 87.67(14) . . ?
O1 Ru N3 87.41(14) . . ?
N4 Ru N3 177.78(13) . . ?
C1 O1 Ru 124.4(2) . . ?
C20 O2 Ru 124.1(2) . . ?
C7 N1 C8 121.9(3) . . ?
C7 N1 Ru 125.7(3) . . ?
C8 N1 Ru 112.2(2) . . ?
C14 N2 C13 122.5(3) . . ?
C14 N2 Ru 125.0(3) . . ?
C13 N2 Ru 112.5(3) . . ?
C21 N4 Ru 177.5(3) . . ?
O1 C1 C2 117.5(4) . . ?
O1 C1 C6 124.7(4) . . ?
C2 C1 C6 117.8(4) . . ?
C3 C2 C1 121.4(4) . . ?
C2 C3 C4 120.7(4) . . ?
C5 C4 C3 119.3(4) . . ?
C4 C5 C6 122.4(4) . . ?
C5 C6 C1 118.4(4) . . ?
C5 C6 C7 116.1(4) . . ?
C1 C6 C7 125.4(4) . . ?
N1 C7 C6 125.4(4) . . ?
N1 C8 C9 117.6(4) . . ?
N1 C8 C13 108.0(4) . . ?
C9 C8 C13 113.2(4) . . ?
C8 C9 C10 111.2(4) . . ?
C11 C10 C9 115.1(5) . . ?
C10 C11 C12 113.6(5) . . ?
C13 C12 C11 109.3(4) . . ?
N2 C13 C8 106.8(3) . . ?
N2 C13 C12 115.7(4) . . ?
C8 C13 C12 111.5(4) . . ?
N2 C14 C15 125.5(4) . . ?
C20 C15 C16 117.9(4) . . ?
C20 C15 C14 125.9(4) . . ?
C16 C15 C14 116.2(4) . . ?
C17 C16 C15 122.2(4) . . ?
C16 C17 C18 119.1(4) . . ?
C19 C18 C17 121.3(4) . . ?
C18 C19 C20 121.1(4) . . ?
O2 C20 C19 117.4(3) . . ?
O2 C20 C15 124.2(3) . . ?
C19 C20 C15 118.4(4) . . ?
N4 C21 C22 179.3(5) . . ?
F6 P1 F5 91.3(5) . . ?
F6 P1 F3 90.1(4) . . ?
F5 P1 F3 178.3(4) . . ?
F6 P1 F4 179.1(4) . . ?
F5 P1 F4 89.6(4) . . ?
F3 P1 F4 89.0(3) . . ?
F6 P1 F2 89.5(3) . . ?
F5 P1 F2 91.2(3) . . ?
F3 P1 F2 89.8(2) . . ?
F4 P1 F2 90.4(3) . . ?
F6 P1 F1 90.0(3) . . ?
F5 P1 F1 91.1(2) . . ?
F3 P1 F1 87.9(2) . . ?
F4 P1 F1 90.0(2) . . ?
F2 P1 F1 177.7(2) . . ?
N5 C23 C24 177.9(7) . . ?

loop_
_geom_bond_atom_site_label_1
_geom_bond_atom_site_label_2
_geom_bond_distance
_geom_bond_site_symmetry_2
_geom_bond_publ_flag
Ru N1 1.973(3) . ?
Ru N2 1.982(3) . ?
Ru O2 2.008(3) . ?
Ru O1 2.011(3) . ?
Ru N4 2.069(3) . ?
Ru N3 2.083(4) . ?
O1 C1 1.316(5) . ?
O2 C20 1.318(5) . ?
N1 C7 1.296(5) . ?
N1 C8 1.482(5) . ?
N2 C14 1.293(5) . ?
N2 C13 1.495(5) . ?
N4 C21 1.094(5) . ?
C1 C2 1.407(5) . ?
C1 C6 1.425(5) . ?
C2 C3 1.369(6) . ?
C3 C4 1.394(7) . ?
C4 C5 1.348(7) . ?
C5 C6 1.414(6) . ?
C6 C7 1.428(6) . ?
C8 C9 1.496(6) . ?
C8 C13 1.496(6) . ?
C9 C10 1.504(7) . ?
C10 C11 1.448(8) . ?
C11 C12 1.531(7) . ?
C12 C13 1.517(6) . ?
C14 C15 1.429(5) . ?
C15 C20 1.418(5) . ?
C15 C16 1.419(6) . ?
C16 C17 1.361(6) . ?
C17 C18 1.385(7) . ?
C18 C19 1.363(6) . ?
C19 C20 1.410(5) . ?
C21 C22 1.456(6) . ?
P1 F6 1.525(5) . ?
P1 F5 1.528(5) . ?
P1 F3 1.556(4) . ?
P1 F4 1.561(4) . ?
P1 F2 1.572(4) . ?
P1 F1 1.596(3) . ?
N5 C23 1.107(7) . ?
C23 C24 1.432(9) . ?
